data_2229306
loop_
_publ_author_name
'Wu, Weiyao'
'Zheng, Tingting'
'Cao, Shengli'
'Xiao, Zhichang'

_publ_section_title
;
 5-Chloro-1-(4-methoxybenzyl)indoline-2,3-dione
;
_journal_coeditor_code ZQ2080
_journal_issue 2
_journal_name_full 'Acta Crystallographica Section E'
_journal_page_first o246
_journal_paper_doi 10.1107/S1600536810052876
_journal_volume 67
_journal_year 2011
_chemical_formula_iupac 'C16 H12 Cl N O3'
_chemical_formula_moiety 'C16 H12 Cl N O3'
_chemical_formula_sum 'C16 H12 Cl N O3'
_chemical_formula_weight 301.72
_chemical_name_systematic
;
5-Chloro-1-(4-methoxybenzyl)indoline-2,3-dione
;
_space_group_IT_number 33
_symmetry_cell_setting orthorhombic
_symmetry_space_group_name_Hall 'P 2c -2n'
_symmetry_space_group_name_H-M 'P n a 21'
_atom_sites_solution_hydrogens geom
_atom_sites_solution_primary direct
_atom_sites_solution_secondary difmap
_audit_creation_method SHELXL-97
_cell_angle_alpha 90.00
_cell_angle_beta 90.00
_cell_angle_gamma 90.00
_cell_formula_units_Z 4
_cell_length_a 7.5318(17)
_cell_length_b 16.587(4)
_cell_length_c 11.220(3)
_cell_measurement_temperature 296(2)
_cell_volume 1401.7(6)
_computing_cell_refinement 'APEX2 and SAINT (Bruker, 2007)'
_computing_data_collection 'APEX2 (Bruker, 2007)'
_computing_data_reduction 'SAINT (Bruker, 2007)'
_computing_molecular_graphics 'SHELXTL (Sheldrick, 2008)'
_computing_publication_material 'SHELXTL (Sheldrick, 2008) and PLATON (Spek, 2009)'
_computing_structure_refinement 'SHELXL97 (Sheldrick, 2008)'
_computing_structure_solution 'SHELXS97 (Sheldrick, 2008)'
_diffrn_ambient_temperature 296(2)
_diffrn_measured_fraction_theta_full 0.998
_diffrn_measured_fraction_theta_max 0.998
_diffrn_measurement_device_type 'Bruker APEXII CCD area-detector'
_diffrn_measurement_method '\f and \w'
_diffrn_radiation_monochromator graphite
_diffrn_radiation_source 'fine-focus sealed tube'
_diffrn_radiation_type MoK\a
_diffrn_radiation_wavelength 0.71073
_diffrn_reflns_av_R_equivalents 0.0291
_diffrn_reflns_av_sigmaI/netI 0.0382
_diffrn_reflns_limit_h_max 6
_diffrn_reflns_limit_h_min -9
_diffrn_reflns_limit_k_max 21
_diffrn_reflns_limit_k_min -21
_diffrn_reflns_limit_l_max 14
_diffrn_reflns_limit_l_min -14
_diffrn_reflns_number 7665
_diffrn_reflns_theta_full 27.87
_diffrn_reflns_theta_max 27.87
_diffrn_reflns_theta_min 2.19
_exptl_absorpt_coefficient_mu 0.282
_exptl_absorpt_correction_type none
_exptl_crystal_colour red
_exptl_crystal_density_diffrn 1.430
_exptl_crystal_density_meas 1.430
_exptl_crystal_density_method 'not measured'
_exptl_crystal_description block
_exptl_crystal_F_000 624
_exptl_crystal_size_max 0.30
_exptl_crystal_size_mid 0.22
_exptl_crystal_size_min 0.10
_refine_diff_density_max 0.108
_refine_diff_density_min -0.142
_refine_ls_abs_structure_details 'Flack (1983), 1514 Friedel pairs'
_refine_ls_abs_structure_Flack -0.01(7)
_refine_ls_extinction_method none
_refine_ls_goodness_of_fit_ref 1.006
_refine_ls_hydrogen_treatment constr
_refine_ls_matrix_type full
_refine_ls_number_parameters 190
_refine_ls_number_reflns 3259
_refine_ls_number_restraints 1
_refine_ls_restrained_S_all 1.006
_refine_ls_R_factor_all 0.0741
_refine_ls_R_factor_gt 0.0396
_refine_ls_shift/su_max 0.000
_refine_ls_shift/su_mean 0.000
_refine_ls_structure_factor_coef Fsqd
_refine_ls_weighting_details 'w=1/[\s^2^(Fo^2^)+(0.0356P)^2^+0.0529P] where P=(Fo^2^+2Fc^2^)/3'
_refine_ls_weighting_scheme calc
_refine_ls_wR_factor_gt 0.0777
_refine_ls_wR_factor_ref 0.0907
_reflns_number_gt 2113
_reflns_number_total 3259
_reflns_threshold_expression I>2sigma(I)
_cod_data_source_file zq2080.cif
_cod_data_source_block I
_cod_database_code 2229306
_cod_database_fobs_code 2229306

loop_
_symmetry_equiv_pos_as_xyz
'x, y, z'
'-x, -y, z+1/2'
'x+1/2, -y+1/2, z'
'-x+1/2, y+1/2, z+1/2'

loop_
_atom_site_type_symbol
_atom_site_label
_atom_site_fract_x
_atom_site_fract_y
_atom_site_fract_z
_atom_site_U_iso_or_equiv
_atom_site_adp_type
_atom_site_calc_flag
_atom_site_refinement_flags
_atom_site_occupancy
_atom_site_disorder_assembly
_atom_site_disorder_group
Cl Cl1 0.68342(11) 0.09999(5) 0.75885(8) 0.0978(3) Uani d . 1 . .
O O1 1.0165(3) 0.41051(12) 0.32537(18) 0.0858(6) Uani d . 1 . .
O O2 1.0012(3) 0.23283(12) 0.33272(17) 0.0861(6) Uani d . 1 . .
O O3 0.1766(2) 0.61539(11) 0.48186(16) 0.0694(5) Uani d . 1 . .
N N1 0.8772(3) 0.39659(11) 0.50677(17) 0.0571(5) Uani d . 1 . .
C C1 0.4538(4) 0.61020(13) 0.5928(2) 0.0611(7) Uani d . 1 . .
H H1A 0.4197 0.6518 0.6435 0.073 Uiso calc R 1 . .
C C2 0.3403(3) 0.58404(13) 0.5057(2) 0.0542(6) Uani d . 1 . .
C C3 0.3907(3) 0.52070(13) 0.4320(2) 0.0573(6) Uani d . 1 . .
H H3A 0.3127 0.5014 0.3745 0.069 Uiso calc R 1 . .
C C4 0.5565(3) 0.48649(13) 0.4443(2) 0.0545(6) Uani d . 1 . .
H H4A 0.5903 0.4448 0.3937 0.065 Uiso calc R 1 . .
C C5 0.6734(3) 0.51321(13) 0.5309(2) 0.0528(6) Uani d . 1 . .
C C6 0.6183(4) 0.57500(13) 0.6055(2) 0.0600(6) Uani d . 1 . .
H H6A 0.6940 0.5930 0.6653 0.072 Uiso calc R 1 . .
C C7 0.8599(3) 0.48135(14) 0.5399(2) 0.0656(7) Uani d . 1 . .
H H7A 0.9362 0.5133 0.4887 0.079 Uiso calc R 1 . .
H H7B 0.9012 0.4881 0.6212 0.079 Uiso calc R 1 . .
C C8 0.9424(3) 0.27675(16) 0.4091(2) 0.0619(6) Uani d . 1 . .
C C9 0.9526(3) 0.37002(16) 0.4045(2) 0.0624(6) Uani d . 1 . .
C C10 0.8176(3) 0.33139(13) 0.5770(2) 0.0489(5) Uani d . 1 . .
C C11 0.8551(3) 0.25832(13) 0.52206(19) 0.0515(5) Uani d . 1 . .
C C12 0.7381(3) 0.33395(14) 0.6865(2) 0.0585(6) Uani d . 1 . .
H H12A 0.7128 0.3829 0.7232 0.070 Uiso calc R 1 . .
C C13 0.6964(3) 0.26183(16) 0.7410(2) 0.0619(6) Uani d . 1 . .
H H13A 0.6416 0.2621 0.8153 0.074 Uiso calc R 1 . .
C C14 0.7354(3) 0.18880(15) 0.6861(2) 0.0611(6) Uani d . 1 . .
C C15 0.8143(3) 0.18620(13) 0.5764(2) 0.0588(6) Uani d . 1 . .
H H15A 0.8396 0.1373 0.5397 0.071 Uiso calc R 1 . .
C C16 0.1141(4) 0.67967(17) 0.5534(3) 0.0917(10) Uani d . 1 . .
H H16A -0.0019 0.6956 0.5268 0.138 Uiso calc R 1 . .
H H16B 0.1939 0.7246 0.5470 0.138 Uiso calc R 1 . .
H H16C 0.1078 0.6625 0.6350 0.138 Uiso calc R 1 . .

loop_
_atom_site_aniso_label
_atom_site_aniso_U_11
_atom_site_aniso_U_22
_atom_site_aniso_U_33
_atom_site_aniso_U_12
_atom_site_aniso_U_13
_atom_site_aniso_U_23
Cl1 0.1025(6) 0.0832(5) 0.1078(6) -0.0071(4) -0.0163(5) 0.0446(5)
O1 0.0912(14) 0.0996(15) 0.0667(12) -0.0161(12) 0.0144(11) 0.0145(11)
O2 0.0987(15) 0.0962(14) 0.0634(11) 0.0152(12) 0.0085(11) -0.0211(11)
O3 0.0674(12) 0.0639(11) 0.0768(12) 0.0064(9) -0.0015(9) -0.0028(9)
N1 0.0626(12) 0.0543(12) 0.0542(12) -0.0024(9) 0.0045(10) -0.0012(9)
C1 0.0826(19) 0.0469(12) 0.0538(15) 0.0005(13) 0.0015(13) -0.0052(11)
C2 0.0622(15) 0.0478(13) 0.0528(14) -0.0045(11) 0.0026(13) 0.0042(10)
C3 0.0680(16) 0.0484(13) 0.0555(15) -0.0070(12) -0.0092(13) -0.0014(11)
C4 0.0656(16) 0.0463(13) 0.0516(14) -0.0069(12) 0.0003(12) -0.0040(10)
C5 0.0626(15) 0.0420(11) 0.0536(13) -0.0073(11) -0.0012(12) 0.0035(10)
C6 0.0775(18) 0.0508(13) 0.0515(14) -0.0073(13) -0.0070(12) -0.0052(11)
C7 0.0719(17) 0.0473(13) 0.0775(18) -0.0101(12) -0.0107(14) -0.0034(12)
C8 0.0628(16) 0.0724(16) 0.0504(14) 0.0086(13) -0.0054(12) -0.0097(13)
C9 0.0605(16) 0.0754(16) 0.0513(14) -0.0047(13) 0.0019(13) 0.0033(14)
C10 0.0485(12) 0.0515(12) 0.0468(12) 0.0001(11) -0.0045(10) -0.0013(11)
C11 0.0510(12) 0.0551(13) 0.0482(13) 0.0033(10) -0.0085(11) -0.0051(11)
C12 0.0649(15) 0.0583(14) 0.0522(14) -0.0016(12) 0.0009(12) -0.0101(11)
C13 0.0601(15) 0.0795(17) 0.0460(13) -0.0036(13) -0.0033(12) 0.0020(13)
C14 0.0565(15) 0.0637(15) 0.0630(16) -0.0028(12) -0.0136(13) 0.0138(13)
C15 0.0588(15) 0.0506(13) 0.0669(16) 0.0049(11) -0.0166(13) -0.0035(12)
C16 0.087(2) 0.088(2) 0.100(2) 0.0183(17) 0.0142(18) -0.0122(18)

loop_
_atom_type_symbol
_atom_type_description
_atom_type_scat_dispersion_real
_atom_type_scat_dispersion_imag
_atom_type_scat_source
C C 0.0033 0.0016 'International Tables Vol C Tables 4.2.6.8 and 6.1.1.4'
H H 0.0000 0.0000 'International Tables Vol C Tables 4.2.6.8 and 6.1.1.4'
N N 0.0061 0.0033 'International Tables Vol C Tables 4.2.6.8 and 6.1.1.4'
O O 0.0106 0.0060 'International Tables Vol C Tables 4.2.6.8 and 6.1.1.4'
Cl Cl 0.1484 0.1585 'International Tables Vol C Tables 4.2.6.8 and 6.1.1.4'

loop_
_geom_angle_atom_site_label_1
_geom_angle_atom_site_label_2
_geom_angle_atom_site_label_3
_geom_angle_site_symmetry_1
_geom_angle_site_symmetry_3
_geom_angle
_geom_angle_publ_flag
C2 O3 C16 . . 118.5(2) ?
C9 N1 C10 . . 110.92(18) ?
C9 N1 C7 . . 124.5(2) ?
C10 N1 C7 . . 124.6(2) ?
C2 C1 C6 . . 120.1(2) ?
C2 C1 H1A . . 120.0 ?
C6 C1 H1A . . 120.0 ?
O3 C2 C1 . . 125.7(2) ?
O3 C2 C3 . . 114.8(2) ?
C1 C2 C3 . . 119.6(2) ?
C4 C3 C2 . . 119.9(2) ?
C4 C3 H3A . . 120.0 ?
C2 C3 H3A . . 120.0 ?
C3 C4 C5 . . 121.0(2) ?
C3 C4 H4A . . 119.5 ?
C5 C4 H4A . . 119.5 ?
C4 C5 C6 . . 118.1(2) ?
C4 C5 C7 . . 121.9(2) ?
C6 C5 C7 . . 119.9(2) ?
C1 C6 C5 . . 121.3(2) ?
C1 C6 H6A . . 119.3 ?
C5 C6 H6A . . 119.3 ?
N1 C7 C5 . . 113.85(19) ?
N1 C7 H7A . . 108.8 ?
C5 C7 H7A . . 108.8 ?
N1 C7 H7B . . 108.8 ?
C5 C7 H7B . . 108.8 ?
H7A C7 H7B . . 107.7 ?
O2 C8 C11 . . 130.8(2) ?
O2 C8 C9 . . 124.1(2) ?
C11 C8 C9 . . 105.0(2) ?
O1 C9 N1 . . 127.4(2) ?
O1 C9 C8 . . 126.6(2) ?
N1 C9 C8 . . 106.1(2) ?
C12 C10 C11 . . 121.0(2) ?
C12 C10 N1 . . 128.1(2) ?
C11 C10 N1 . . 110.85(19) ?
C15 C11 C10 . . 121.0(2) ?
C15 C11 C8 . . 131.8(2) ?
C10 C11 C8 . . 107.1(2) ?
C10 C12 C13 . . 118.1(2) ?
C10 C12 H12A . . 121.0 ?
C13 C12 H12A . . 121.0 ?
C12 C13 C14 . . 120.7(2) ?
C12 C13 H13A . . 119.6 ?
C14 C13 H13A . . 119.6 ?
C15 C14 C13 . . 121.2(2) ?
C15 C14 Cl1 . . 119.8(2) ?
C13 C14 Cl1 . . 119.0(2) ?
C14 C15 C11 . . 117.9(2) ?
C14 C15 H15A . . 121.0 ?
C11 C15 H15A . . 121.0 ?
O3 C16 H16A . . 109.5 ?
O3 C16 H16B . . 109.5 ?
H16A C16 H16B . . 109.5 ?
O3 C16 H16C . . 109.5 ?
H16A C16 H16C . . 109.5 ?
H16B C16 H16C . . 109.5 ?

loop_
_geom_bond_atom_site_label_1
_geom_bond_atom_site_label_2
_geom_bond_site_symmetry_2
_geom_bond_distance
_geom_bond_publ_flag
Cl1 C14 . 1.729(2) ?
O1 C9 . 1.213(3) ?
O2 C8 . 1.208(3) ?
O3 C2 . 1.364(3) ?
O3 C16 . 1.415(3) ?
N1 C9 . 1.354(3) ?
N1 C10 . 1.412(3) ?
N1 C7 . 1.460(3) ?
C1 C2 . 1.369(3) ?
C1 C6 . 1.378(3) ?
C1 H1A . 0.9300 ?
C2 C3 . 1.390(3) ?
C3 C4 . 1.379(3) ?
C3 H3A . 0.9300 ?
C4 C5 . 1.384(3) ?
C4 H4A . 0.9300 ?
C5 C6 . 1.386(3) ?
C5 C7 . 1.504(3) ?
C6 H6A . 0.9300 ?
C7 H7A . 0.9700 ?
C7 H7B . 0.9700 ?
C8 C11 . 1.461(3) ?
C8 C9 . 1.550(4) ?
C10 C12 . 1.367(3) ?
C10 C11 . 1.389(3) ?
C11 C15 . 1.378(3) ?
C12 C13 . 1.380(3) ?
C12 H12A . 0.9300 ?
C13 C14 . 1.391(3) ?
C13 H13A . 0.9300 ?
C14 C15 . 1.367(4) ?
C15 H15A . 0.9300 ?
C16 H16A . 0.9600 ?
C16 H16B . 0.9600 ?
C16 H16C . 0.9600 ?

loop_
_geom_hbond_atom_site_label_D
_geom_hbond_atom_site_label_H
_geom_hbond_atom_site_label_A
_geom_hbond_site_symmetry_A
_geom_hbond_distance_DH
_geom_hbond_distance_HA
_geom_hbond_distance_DA
_geom_hbond_angle_DHA
_geom_hbond_publ_flag
C16 H16C O1 2_665 0.96 2.63 3.537(4) 159 y
C1 H1A O2 4_655 0.93 2.58 3.391(3) 146 y

loop_
_geom_torsion_atom_site_label_1
_geom_torsion_atom_site_label_2
_geom_torsion_atom_site_label_3
_geom_torsion_atom_site_label_4
_geom_torsion_site_symmetry_1
_geom_torsion_site_symmetry_2
_geom_torsion_site_symmetry_3
_geom_torsion_site_symmetry_4
_geom_torsion
_geom_torsion_publ_flag
C16 O3 C2 C1 . . . . -1.2(3) ?
C16 O3 C2 C3 . . . . 179.4(2) ?
C6 C1 C2 O3 . . . . -178.0(2) ?
C6 C1 C2 C3 . . . . 1.4(3) ?
O3 C2 C3 C4 . . . . 177.2(2) ?
C1 C2 C3 C4 . . . . -2.2(3) ?
C2 C3 C4 C5 . . . . 1.3(3) ?
C3 C4 C5 C6 . . . . 0.5(3) ?
C3 C4 C5 C7 . . . . -175.1(2) ?
C2 C1 C6 C5 . . . . 0.4(3) ?
C4 C5 C6 C1 . . . . -1.3(3) ?
C7 C5 C6 C1 . . . . 174.4(2) ?
C9 N1 C7 C5 . . . . 107.0(3) ?
C10 N1 C7 C5 . . . . -73.1(3) ?
C4 C5 C7 N1 . . . . -33.9(3) ?
C6 C5 C7 N1 . . . . 150.6(2) ?
C10 N1 C9 O1 . . . . 179.9(2) ?
C7 N1 C9 O1 . . . . -0.1(4) ?
C10 N1 C9 C8 . . . . -0.5(3) ?
C7 N1 C9 C8 . . . . 179.5(2) ?
O2 C8 C9 O1 . . . . 1.2(4) ?
C11 C8 C9 O1 . . . . 179.7(2) ?
O2 C8 C9 N1 . . . . -178.4(2) ?
C11 C8 C9 N1 . . . . 0.1(3) ?
C9 N1 C10 C12 . . . . 178.7(2) ?
C7 N1 C10 C12 . . . . -1.2(4) ?
C9 N1 C10 C11 . . . . 0.7(3) ?
C7 N1 C10 C11 . . . . -179.2(2) ?
C12 C10 C11 C15 . . . . -0.4(3) ?
N1 C10 C11 C15 . . . . 177.8(2) ?
C12 C10 C11 C8 . . . . -178.8(2) ?
N1 C10 C11 C8 . . . . -0.6(2) ?
O2 C8 C11 C15 . . . . 0.5(5) ?
C9 C8 C11 C15 . . . . -177.9(2) ?
O2 C8 C11 C10 . . . . 178.7(3) ?
C9 C8 C11 C10 . . . . 0.3(2) ?
C11 C10 C12 C13 . . . . 0.1(3) ?
N1 C10 C12 C13 . . . . -177.7(2) ?
C10 C12 C13 C14 . . . . 0.4(3) ?
C12 C13 C14 C15 . . . . -0.6(4) ?
C12 C13 C14 Cl1 . . . . 179.08(19) ?
C13 C14 C15 C11 . . . . 0.4(3) ?
Cl1 C14 C15 C11 . . . . -179.33(18) ?
C10 C11 C15 C14 . . . . 0.1(3) ?
C8 C11 C15 C14 . . . . 178.0(2) ?

loop_
_cod_related_entry_id
_cod_related_entry_database
_cod_related_entry_code
1 ChemSpider 5992988
